data_2227444
loop_
_publ_author_name
'Lu, Ding-Qiang'
'Chen, Jia'
'Wu, Wen-Yuan'
'Ling, Xiu-Quan'
'Chang, Ya-Jun'

_publ_section_title
;
 (<i>S</i>)-(+)-4-(Oxiran-2-ylmethoxy)-9<i>H</i>-carbazole
;
_journal_coeditor_code FL2309
_journal_issue 11
_journal_name_full 'Acta Crystallographica Section E'
_journal_page_first o2785
_journal_paper_doi 10.1107/S1600536810038900
_journal_volume 66
_journal_year 2010
_chemical_formula_iupac 'C15 H13 N O2'
_chemical_formula_moiety 'C15 H13 N O2'
_chemical_formula_sum 'C15 H13 N O2'
_chemical_formula_weight 239.26
_chemical_name_systematic
;
(<i>S</i>)-(+)-4-(Oxiran-2-ylmethoxy)-9<i>H</i>-carbazole
;
_space_group_IT_number 19
_symmetry_cell_setting orthorhombic
_symmetry_space_group_name_Hall 'P 2ac 2ab'
_symmetry_space_group_name_H-M 'P 21 21 21'
_atom_sites_solution_hydrogens geom
_atom_sites_solution_primary direct
_atom_sites_solution_secondary difmap
_audit_creation_method SHELXL-97
_cell_angle_alpha 90.00
_cell_angle_beta 90.00
_cell_angle_gamma 90.00
_cell_formula_units_Z 4
_cell_length_a 7.6140(15)
_cell_length_b 9.5870(19)
_cell_length_c 16.628(3)
_cell_measurement_reflns_used 25
_cell_measurement_temperature 293(2)
_cell_measurement_theta_max 13
_cell_measurement_theta_min 9
_cell_volume 1213.8(4)
_computing_cell_refinement 'CAD-4 Software (Enraf--Nonius, 1989)'
_computing_data_collection 'CAD-4 Software (Enraf--Nonius, 1989)'
_computing_data_reduction 'XCAD4 (Harms & Wocadlo, 1995)'
_computing_molecular_graphics 'SHELXTL Sheldrick, 2008)'
_computing_publication_material 'SHELXTL Sheldrick, 2008)'
_computing_structure_refinement 'SHELXTL Sheldrick, 2008)'
_computing_structure_solution 'SHELXTL Sheldrick, 2008)'
_diffrn_ambient_temperature 293(2)
_diffrn_measured_fraction_theta_full 0.995
_diffrn_measured_fraction_theta_max 0.995
_diffrn_measurement_device_type 'Enraf--Nonius CAD-4'
_diffrn_measurement_method \w/2\q
_diffrn_radiation_monochromator graphite
_diffrn_radiation_source 'fine-focus sealed tube'
_diffrn_radiation_type MoK\a
_diffrn_radiation_wavelength 0.71073
_diffrn_reflns_av_R_equivalents 0.0613
_diffrn_reflns_av_sigmaI/netI 0.0805
_diffrn_reflns_limit_h_max 9
_diffrn_reflns_limit_h_min -9
_diffrn_reflns_limit_k_max 11
_diffrn_reflns_limit_k_min 0
_diffrn_reflns_limit_l_max 19
_diffrn_reflns_limit_l_min 0
_diffrn_reflns_number 2198
_diffrn_reflns_theta_full 25.38
_diffrn_reflns_theta_max 25.38
_diffrn_reflns_theta_min 2.45
_diffrn_standards_decay_% 0
_diffrn_standards_interval_count 200
_diffrn_standards_number 3
_exptl_absorpt_coefficient_mu 0.087
_exptl_absorpt_correction_T_max 0.9913
_exptl_absorpt_correction_T_min 0.9743
_exptl_absorpt_correction_type psi-scan
_exptl_absorpt_process_details '(North <i>et al.</i>, 1968)'
_exptl_crystal_colour colourless
_exptl_crystal_density_diffrn 1.309
_exptl_crystal_density_method 'not measured'
_exptl_crystal_description prism
_exptl_crystal_F_000 504
_exptl_crystal_size_max 0.30
_exptl_crystal_size_mid 0.10
_exptl_crystal_size_min 0.10
_refine_diff_density_max 0.179
_refine_diff_density_min -0.165
_refine_ls_extinction_method none
_refine_ls_goodness_of_fit_ref 1.051
_refine_ls_hydrogen_treatment constr
_refine_ls_matrix_type full
_refine_ls_number_parameters 163
_refine_ls_number_reflns 1298
_refine_ls_number_restraints 0
_refine_ls_restrained_S_all 1.051
_refine_ls_R_factor_all 0.0907
_refine_ls_R_factor_gt 0.0583
_refine_ls_shift/su_max 0.000
_refine_ls_shift/su_mean 0.000
_refine_ls_structure_factor_coef Fsqd
_refine_ls_weighting_details 'calc w=1/[\s^2^(Fo^2^)+(0.0341P)^2^+0.3329P] where P=(Fo^2^+2Fc^2^)/3'
_refine_ls_weighting_scheme calc
_refine_ls_wR_factor_gt 0.1097
_refine_ls_wR_factor_ref 0.1241
_reflns_number_gt 834
_reflns_number_total 1298
_reflns_threshold_expression I>2\s(I)
_cod_data_source_file fl2309.cif
_cod_data_source_block I
_cod_database_code 2227444
_cod_database_fobs_code 2227444

loop_
_symmetry_equiv_pos_as_xyz
'x, y, z'
'-x+1/2, -y, z+1/2'
'x+1/2, -y+1/2, -z'
'-x, y+1/2, -z+1/2'

loop_
_atom_site_type_symbol
_atom_site_label
_atom_site_fract_x
_atom_site_fract_y
_atom_site_fract_z
_atom_site_U_iso_or_equiv
_atom_site_adp_type
_atom_site_calc_flag
_atom_site_refinement_flags
_atom_site_occupancy
_atom_site_disorder_assembly
_atom_site_disorder_group
N N1 0.8591(5) 1.1011(4) 0.7894(2) 0.0555(11) Uani d . 1 . .
H H1 0.9127 1.1158 0.8341 0.067 Uiso calc R 1 . .
O O1 0.4664(4) 0.9701(4) 0.59614(16) 0.0626(10) Uani d . 1 . .
O O2 0.4551(4) 0.8193(4) 0.43812(17) 0.0717(11) Uani d . 1 . .
C C1 0.8311(6) 1.1218(5) 0.5757(2) 0.0521(12) Uani d . 1 . .
H H1A 0.7493 1.0967 0.5367 0.063 Uiso calc R 1 . .
C C2 0.9839(7) 1.1859(6) 0.5539(3) 0.0659(15) Uani d . 1 . .
H H2A 1.0065 1.2022 0.4998 0.079 Uiso calc R 1 . .
C C3 1.1059(7) 1.2271(6) 0.6109(3) 0.0740(16) Uani d . 1 . .
H H3A 1.2082 1.2719 0.5946 0.089 Uiso calc R 1 . .
C C4 1.0774(6) 1.2024(6) 0.6922(3) 0.0652(15) Uani d . 1 . .
H H4A 1.1595 1.2291 0.7306 0.078 Uiso calc R 1 . .
C C5 0.9233(6) 1.1369(5) 0.7139(3) 0.0523(12) Uani d . 1 . .
C C6 0.7981(6) 1.0942(5) 0.6563(2) 0.0441(11) Uani d . 1 . .
C C7 0.6551(6) 1.0313(5) 0.6998(2) 0.0452(11) Uani d . 1 . .
C C8 0.6986(6) 1.0394(5) 0.7821(3) 0.0520(12) Uani d . 1 . .
C C9 0.5853(7) 0.9866(5) 0.8409(2) 0.0595(14) Uani d . 1 . .
H H9A 0.6131 0.9928 0.8953 0.071 Uiso calc R 1 . .
C C10 0.4327(7) 0.9258(6) 0.8160(3) 0.0648(15) Uani d . 1 . .
H H10A 0.3572 0.8893 0.8546 0.078 Uiso calc R 1 . .
C C11 0.3850(7) 0.9158(6) 0.7348(3) 0.0651(15) Uani d . 1 . .
H H11A 0.2803 0.8731 0.7198 0.078 Uiso calc R 1 . .
C C12 0.4970(6) 0.9709(5) 0.6776(2) 0.0501(12) Uani d . 1 . .
C C13 0.3242(6) 0.8870(6) 0.5679(2) 0.0648(15) Uani d . 1 . .
H H13A 0.2137 0.9217 0.5890 0.078 Uiso calc R 1 . .
H H13B 0.3387 0.7909 0.5849 0.078 Uiso calc R 1 . .
C C14 0.3258(7) 0.8962(7) 0.4805(3) 0.0706(15) Uani d . 1 . .
H H14A 0.3019 0.9894 0.4589 0.085 Uiso calc R 1 . .
C C15 0.2734(6) 0.7819(6) 0.4288(3) 0.0687(16) Uani d . 1 . .
H H15A 0.2331 0.6966 0.4541 0.082 Uiso calc R 1 . .
H H15B 0.2164 0.8046 0.3783 0.082 Uiso calc R 1 . .

loop_
_atom_site_aniso_label
_atom_site_aniso_U_11
_atom_site_aniso_U_22
_atom_site_aniso_U_33
_atom_site_aniso_U_12
_atom_site_aniso_U_13
_atom_site_aniso_U_23
N1 0.057(2) 0.073(3) 0.0360(19) -0.006(2) -0.0127(19) -0.0015(19)
O1 0.0521(18) 0.092(3) 0.0436(17) -0.012(2) -0.0062(15) -0.0092(17)
O2 0.053(2) 0.115(3) 0.0468(19) -0.007(2) 0.0064(17) -0.0009(19)
C1 0.055(3) 0.059(3) 0.042(2) -0.002(3) -0.006(2) 0.004(2)
C2 0.068(4) 0.090(4) 0.040(3) -0.011(4) -0.003(3) 0.005(3)
C3 0.065(3) 0.093(4) 0.064(3) -0.025(3) 0.002(3) -0.003(3)
C4 0.061(3) 0.080(4) 0.055(3) -0.008(3) -0.012(3) -0.004(3)
C5 0.053(3) 0.061(3) 0.043(2) 0.000(3) -0.001(2) 0.000(2)
C6 0.045(3) 0.050(3) 0.037(2) 0.004(2) -0.003(2) 0.001(2)
C7 0.058(3) 0.042(3) 0.035(2) 0.007(3) -0.005(2) -0.004(2)
C8 0.054(3) 0.057(3) 0.046(2) 0.004(3) -0.005(2) -0.003(2)
C9 0.071(4) 0.070(4) 0.037(2) 0.005(3) 0.004(2) 0.002(2)
C10 0.076(4) 0.070(4) 0.048(3) 0.000(3) 0.021(3) 0.002(3)
C11 0.059(3) 0.079(4) 0.058(3) -0.014(3) 0.015(3) -0.005(3)
C12 0.050(3) 0.058(3) 0.043(2) 0.007(3) -0.004(2) -0.011(2)
C13 0.045(3) 0.092(4) 0.057(3) -0.007(3) -0.002(2) -0.012(3)
C14 0.058(3) 0.093(4) 0.060(3) -0.007(3) -0.011(3) -0.003(3)
C15 0.056(3) 0.084(4) 0.066(3) -0.015(3) -0.003(3) -0.008(3)

loop_
_atom_type_symbol
_atom_type_description
_atom_type_scat_dispersion_real
_atom_type_scat_dispersion_imag
_atom_type_scat_source
C C 0.0033 0.0016 'International Tables Vol C Tables 4.2.6.8 and 6.1.1.4'
H H 0.0000 0.0000 'International Tables Vol C Tables 4.2.6.8 and 6.1.1.4'
N N 0.0061 0.0033 'International Tables Vol C Tables 4.2.6.8 and 6.1.1.4'
O O 0.0106 0.0060 'International Tables Vol C Tables 4.2.6.8 and 6.1.1.4'

loop_
_geom_angle_atom_site_label_1
_geom_angle_atom_site_label_2
_geom_angle_atom_site_label_3
_geom_angle_site_symmetry_1
_geom_angle_site_symmetry_3
_geom_angle
_geom_angle_publ_flag
C8 N1 C5 . . 110.0(4) ?
C8 N1 H1 . . 125.0 ?
C5 N1 H1 . . 125.0 ?
C12 O1 C13 . . 117.2(4) ?
C14 O2 C15 . . 61.0(3) ?
C2 C1 C6 . . 119.7(4) ?
C2 C1 H1A . . 120.1 ?
C6 C1 H1A . . 120.1 ?
C1 C2 C3 . . 121.2(4) ?
C1 C2 H2A . . 119.4 ?
C3 C2 H2A . . 119.4 ?
C2 C3 C4 . . 120.8(5) ?
C2 C3 H3A . . 119.6 ?
C4 C3 H3A . . 119.6 ?
C5 C4 C3 . . 117.8(4) ?
C5 C4 H4A . . 121.1 ?
C3 C4 H4A . . 121.1 ?
C4 C5 N1 . . 130.4(4) ?
C4 C5 C6 . . 121.9(4) ?
N1 C5 C6 . . 107.7(4) ?
C1 C6 C5 . . 118.5(4) ?
C1 C6 C7 . . 134.5(4) ?
C5 C6 C7 . . 106.9(3) ?
C12 C7 C8 . . 119.0(4) ?
C12 C7 C6 . . 134.3(4) ?
C8 C7 C6 . . 106.7(4) ?
N1 C8 C9 . . 130.3(4) ?
N1 C8 C7 . . 108.7(4) ?
C9 C8 C7 . . 121.0(4) ?
C10 C9 C8 . . 117.8(4) ?
C10 C9 H9A . . 121.1 ?
C8 C9 H9A . . 121.1 ?
C9 C10 C11 . . 122.9(5) ?
C9 C10 H10A . . 118.6 ?
C11 C10 H10A . . 118.6 ?
C12 C11 C10 . . 118.4(5) ?
C12 C11 H11A . . 120.8 ?
C10 C11 H11A . . 120.8 ?
O1 C12 C11 . . 124.9(4) ?
O1 C12 C7 . . 114.3(4) ?
C11 C12 C7 . . 120.8(4) ?
O1 C13 C14 . . 106.8(4) ?
O1 C13 H13A . . 110.4 ?
C14 C13 H13A . . 110.4 ?
O1 C13 H13B . . 110.4 ?
C14 C13 H13B . . 110.4 ?
H13A C13 H13B . . 108.6 ?
O2 C14 C15 . . 60.2(3) ?
O2 C14 C13 . . 118.1(5) ?
C15 C14 C13 . . 123.0(5) ?
O2 C14 H14A . . 114.8 ?
C15 C14 H14A . . 114.8 ?
C13 C14 H14A . . 114.8 ?
O2 C15 C14 . . 58.8(3) ?
O2 C15 H15A . . 117.9 ?
C14 C15 H15A . . 117.9 ?
O2 C15 H15B . . 117.9 ?
C14 C15 H15B . . 117.9 ?
H15A C15 H15B . . 115.0 ?

loop_
_geom_bond_atom_site_label_1
_geom_bond_atom_site_label_2
_geom_bond_site_symmetry_2
_geom_bond_distance
_geom_bond_publ_flag
N1 C8 . 1.363(6) ?
N1 C5 . 1.389(6) ?
N1 H1 . 0.8600 ?
O1 C12 . 1.375(4) ?
O1 C13 . 1.424(5) ?
O2 C14 . 1.418(6) ?
O2 C15 . 1.438(6) ?
C1 C2 . 1.365(7) ?
C1 C6 . 1.389(5) ?
C1 H1A . 0.9300 ?
C2 C3 . 1.385(6) ?
C2 H2A . 0.9300 ?
C3 C4 . 1.388(6) ?
C3 H3A . 0.9300 ?
C4 C5 . 1.380(6) ?
C4 H4A . 0.9300 ?
C5 C6 . 1.412(6) ?
C6 C7 . 1.439(6) ?
C7 C12 . 1.386(6) ?
C7 C8 . 1.409(5) ?
C8 C9 . 1.399(6) ?
C9 C10 . 1.364(7) ?
C9 H9A . 0.9300 ?
C10 C11 . 1.401(6) ?
C10 H10A . 0.9300 ?
C11 C12 . 1.382(6) ?
C11 H11A . 0.9300 ?
C13 C14 . 1.455(6) ?
C13 H13A . 0.9700 ?
C13 H13B . 0.9700 ?
C14 C15 . 1.449(7) ?
C14 H14A . 0.9800 ?
C15 H15A . 0.9700 ?
C15 H15B . 0.9700 ?

loop_
_geom_hbond_atom_site_label_D
_geom_hbond_atom_site_label_H
_geom_hbond_atom_site_label_A
_geom_hbond_site_symmetry_A
_geom_hbond_distance_DH
_geom_hbond_distance_HA
_geom_hbond_distance_DA
_geom_hbond_angle_DHA
N1 H1 O2 2_675 0.86 2.09 2.948(5) 172.0

loop_
_geom_torsion_atom_site_label_1
_geom_torsion_atom_site_label_2
_geom_torsion_atom_site_label_3
_geom_torsion_atom_site_label_4
_geom_torsion_site_symmetry_1
_geom_torsion_site_symmetry_2
_geom_torsion_site_symmetry_3
_geom_torsion_site_symmetry_4
_geom_torsion
_geom_torsion_publ_flag
C6 C1 C2 C3 . . . . -1.5(8) ?
C1 C2 C3 C4 . . . . 1.0(9) ?
C2 C3 C4 C5 . . . . -0.6(9) ?
C3 C4 C5 N1 . . . . -178.9(5) ?
C3 C4 C5 C6 . . . . 0.7(8) ?
C8 N1 C5 C4 . . . . 179.0(5) ?
C8 N1 C5 C6 . . . . -0.7(5) ?
C2 C1 C6 C5 . . . . 1.5(7) ?
C2 C1 C6 C7 . . . . 179.4(5) ?
C4 C5 C6 C1 . . . . -1.2(7) ?
N1 C5 C6 C1 . . . . 178.5(4) ?
C4 C5 C6 C7 . . . . -179.6(4) ?
N1 C5 C6 C7 . . . . 0.1(5) ?
C1 C6 C7 C12 . . . . 1.9(10) ?
C5 C6 C7 C12 . . . . 180.0(5) ?
C1 C6 C7 C8 . . . . -177.6(5) ?
C5 C6 C7 C8 . . . . 0.5(5) ?
C5 N1 C8 C9 . . . . 179.9(5) ?
C5 N1 C8 C7 . . . . 1.0(5) ?
C12 C7 C8 N1 . . . . 179.5(4) ?
C6 C7 C8 N1 . . . . -0.9(5) ?
C12 C7 C8 C9 . . . . 0.5(7) ?
C6 C7 C8 C9 . . . . -180.0(4) ?
N1 C8 C9 C10 . . . . -178.0(5) ?
C7 C8 C9 C10 . . . . 0.7(7) ?
C8 C9 C10 C11 . . . . -0.8(8) ?
C9 C10 C11 C12 . . . . -0.4(8) ?
C13 O1 C12 C11 . . . . -10.7(7) ?
C13 O1 C12 C7 . . . . 168.4(4) ?
C10 C11 C12 O1 . . . . -179.3(5) ?
C10 C11 C12 C7 . . . . 1.7(8) ?
C8 C7 C12 O1 . . . . 179.1(4) ?
C6 C7 C12 O1 . . . . -0.3(8) ?
C8 C7 C12 C11 . . . . -1.7(8) ?
C6 C7 C12 C11 . . . . 178.9(5) ?
C12 O1 C13 C14 . . . . -176.5(4) ?
C15 O2 C14 C13 . . . . 113.9(6) ?
O1 C13 C14 O2 . . . . 75.6(6) ?
O1 C13 C14 C15 . . . . 146.6(5) ?
C13 C14 C15 O2 . . . . -106.0(6) ?

loop_
_cod_related_entry_id
_cod_related_entry_database
_cod_related_entry_code
1 ChemSpider 9054477
